data_4116781
loop_
_publ_author_name
'Karsten Meyer'
'Jesper Bendix'
'Nils Metzler-Nolte'
'Thomas Weyherm\"uller'
'Karl Wieghardt'

_publ_section_title
;
 Nitridomanganese(V) and -(VI) Complexes Containing Macrocyclic Amine
 Ligands
;
_journal_name_full 'Journal of the American Chemical Society'
_journal_page_first 7260
_journal_page_last 7270
_journal_paper_doi 10.1021/ja980686j
_journal_volume 120
_journal_year 1998
_chemical_formula_structural '[C10 H24 Mn N10]+, ClO4-'
_chemical_formula_sum 'C10 H24 Cl Mn N10 O4'
_chemical_formula_weight 438.78
_chemical_name_systematic
; 
 ? 
;
_space_group_IT_number 2
_symmetry_cell_setting triclinic
_symmetry_space_group_name_Hall '-P 1'
_symmetry_space_group_name_H-M 'P -1'
_atom_sites_solution_hydrogens geom
_atom_sites_solution_primary direct
_atom_sites_solution_secondary difmap
_audit_creation_method SHELXL
_cell_angle_alpha 79.45(2)
_cell_angle_beta 81.07(2)
_cell_angle_gamma 63.50(2)
_cell_formula_units_Z 2
_cell_length_a 9.462(1)
_cell_length_b 9.511(1)
_cell_length_c 11.434(1)
_cell_measurement_reflns_used 3128
_cell_measurement_temperature 100(2)
_cell_volume 902.1(2)
_computing_structure_refinement 'SHELXL-93 (Sheldrick, 1993)'
_computing_structure_solution 'SHELXS-86 (Sheldrick, 1990)'
_diffrn_ambient_temperature 100(2)
_diffrn_measurement_device 'Siemens SMART CCD Detector'
_diffrn_measurement_method '\w-scan, 0.3 deg./frame'
_diffrn_radiation_monochromator graphite
_diffrn_radiation_source 'fine-focus sealed tube'
_diffrn_radiation_type MoK\a
_diffrn_radiation_wavelength 0.71073
_diffrn_reflns_av_R_equivalents 0.0453
_diffrn_reflns_av_sigmaI/netI 0.0359
_diffrn_reflns_limit_h_max 11
_diffrn_reflns_limit_h_min -8
_diffrn_reflns_limit_k_max 9
_diffrn_reflns_limit_k_min -11
_diffrn_reflns_limit_l_max 13
_diffrn_reflns_limit_l_min -11
_diffrn_reflns_number 4151
_diffrn_reflns_theta_max 25.89
_diffrn_reflns_theta_min 1.82
_exptl_absorpt_coefficient_mu 0.921
_exptl_crystal_colour orange
_exptl_crystal_density_diffrn 1.615
_exptl_crystal_description 'transparent octahedral'
_exptl_crystal_F_000 456
_exptl_crystal_size_max 0.46
_exptl_crystal_size_mid 0.35
_exptl_crystal_size_min 0.32
_refine_diff_density_max 1.311
_refine_diff_density_min -0.561
_refine_diff_density_rms 0.094
_refine_ls_extinction_coef 0.0109(16)
_refine_ls_extinction_expression Fc^*^=kFc[1+0.001xFc^2^\l^3^/sin(2\q)]^-1/4^
_refine_ls_extinction_method SHELXL
_refine_ls_goodness_of_fit_all 1.168
_refine_ls_goodness_of_fit_obs 1.183
_refine_ls_matrix_type full
_refine_ls_number_parameters 239
_refine_ls_number_reflns 3014
_refine_ls_number_restraints 0
_refine_ls_restrained_S_all 1.262
_refine_ls_restrained_S_obs 1.183
_refine_ls_R_factor_all 0.0464
_refine_ls_R_factor_obs 0.0434
_refine_ls_shift/esd_max 0.000
_refine_ls_shift/esd_mean 0.000
_refine_ls_structure_factor_coef Fsqd
_refine_ls_weighting_details 'w=1/[\s^2^(Fo^2^)+(0.0000P)^2^+3.9590P] where P=(Fo^2^+2Fc^2^)/3'
_refine_ls_weighting_scheme calc
_refine_ls_wR_factor_all 0.1206
_refine_ls_wR_factor_obs 0.1106
_reflns_number_observed 2891
_reflns_number_total 3021
_reflns_observed_criterion >2sigma(I)
_cod_data_source_file ja980686j_1.cif
_cod_data_source_block 1
_cod_depositor_comments
;
The following automatic conversions were performed:

'_refine_ls_weighting_scheme' value 'calc
w=1/[\s^2^(Fo^2^)+(0.0000P)^2^+3.9590P] where P=(Fo^2^+2Fc^2^)/3' was
changed to 'calc'. New tag '_refine_ls_weighting_details' was
created. The value of the new tag was set to
'w=1/[\s^2^(Fo^2^)+(0.0000P)^2^+3.9590P] where P=(Fo^2^+2Fc^2^)/3'.

Automatic conversion script
Id: cif_fix_values 3143 2015-03-26 13:38:13Z robertas 
;
_cod_original_cell_volume 902.1(3)
_cod_database_code 4116781

loop_
_symmetry_equiv_pos_as_xyz
'x, y, z'
'-x, -y, -z'

loop_
_atom_site_aniso_label
_atom_site_aniso_U_11
_atom_site_aniso_U_22
_atom_site_aniso_U_33
_atom_site_aniso_U_23
_atom_site_aniso_U_13
_atom_site_aniso_U_12
Mn1 0.0061(4) 0.0048(4) 0.0141(4) -0.0023(3) -0.0011(3) -0.0001(3)
N1 0.0110(15) 0.0094(14) 0.017(2) -0.0030(12) -0.0016(12) -0.0041(12)
N2 0.0088(14) 0.0083(14) 0.0140(15) -0.0037(11) -0.0006(12) 0.0003(12)
N3 0.023(2) 0.014(2) 0.011(2) -0.0029(13) -0.0018(13) -0.0033(13)
N4 0.014(2) 0.013(2) 0.015(2) -0.0082(14) 0.0002(13) -0.0017(13)
N5 0.031(2) 0.021(2) 0.018(2) -0.001(2) -0.0040(15) -0.001(2)
C1 0.010(2) 0.013(2) 0.023(2) -0.0034(15) 0.0006(14) -0.0045(15)
C2 0.015(2) 0.013(2) 0.018(2) -0.0007(14) -0.0021(15) -0.0071(15)
C3 0.021(2) 0.009(2) 0.020(2) -0.0026(14) -0.004(2) -0.004(2)
C4 0.016(2) 0.007(2) 0.016(2) -0.0021(14) -0.0018(14) -0.0007(14)
C5 0.009(2) 0.012(2) 0.020(2) -0.0028(14) -0.0040(14) -0.0007(14)
Cl1 0.0156(5) 0.0122(4) 0.0173(5) -0.0032(3) -0.0028(3) -0.0029(3)
O10 0.031(2) 0.031(2) 0.028(2) -0.0022(13) -0.0034(13) -0.0221(14)
O11 0.037(2) 0.0198(15) 0.028(2) -0.0145(12) 0.0033(13) -0.0070(13)
O12 0.021(2) 0.031(2) 0.031(2) 0.0066(13) -0.0103(13) -0.0066(13)
O13 0.0230(15) 0.0162(13) 0.0192(14) -0.0011(11) -0.0019(11) -0.0047(12)
Mn2 0.0070(4) 0.0059(4) 0.0136(4) -0.0034(3) 0.0001(3) 0.0003(3)
N11 0.013(2) 0.0128(15) 0.015(2) -0.0036(12) -0.0012(12) -0.0001(12)
N10 0.019(2) 0.0123(15) 0.016(2) -0.0025(12) -0.0017(13) -0.0062(13)
N12 0.013(2) 0.014(2) 0.014(2) -0.0037(13) 0.0003(13) -0.0031(13)
N13 0.019(2) 0.0131(15) 0.014(2) 0.0000(13) -0.0061(14) -0.0032(13)
N14 0.029(2) 0.028(2) 0.018(2) -0.010(2) -0.002(2) 0.006(2)
C10 0.024(2) 0.006(2) 0.023(2) -0.0035(15) -0.006(2) 0.000(2)
C11 0.023(2) 0.013(2) 0.019(2) -0.0059(15) -0.003(2) 0.000(2)
C12 0.013(2) 0.026(2) 0.017(2) -0.003(2) 0.001(2) -0.005(2)
C13 0.016(2) 0.030(2) 0.022(2) -0.001(2) -0.001(2) -0.013(2)
C14 0.020(2) 0.022(2) 0.023(2) 0.000(2) 0.001(2) -0.013(2)

loop_
_atom_site_label
_atom_site_type_symbol
_atom_site_fract_x
_atom_site_fract_y
_atom_site_fract_z
_atom_site_U_iso_or_equiv
_atom_site_thermal_displace_type
_atom_site_occupancy
_atom_site_calc_flag
_atom_site_refinement_flags
Mn1 Mn 1.0000 -0.5000 0.5000 0.0090(2) Uani 1 d S
N1 N 1.1431(3) -0.3914(3) 0.5036(3) 0.0123(6) Uani 1 d .
H1 H 1.1309(3) -0.3672(3) 0.5790(3) 0.015 Uiso 1 calc R
N2 N 0.8013(3) -0.2921(3) 0.4794(3) 0.0116(6) Uani 1 d .
H2 H 0.7662(3) -0.2623(3) 0.5537(3) 0.014 Uiso 1 calc R
N3 N 1.0569(4) -0.5084(4) 0.3089(3) 0.0175(7) Uani 1 d .
N4 N 1.0188(4) -0.4186(4) 0.2197(3) 0.0151(7) Uani 1 d .
N5 N 0.9854(4) -0.3310(4) 0.1314(3) 0.0272(8) Uani 1 d .
C1 C 1.3092(4) -0.5146(4) 0.4841(3) 0.0156(8) Uani 1 d .
H1A H 1.3829(4) -0.4825(4) 0.5088(3) 0.019 Uiso 1 calc R
H1B H 1.3351(4) -0.5277(4) 0.4002(3) 0.019 Uiso 1 calc R
C2 C 1.1112(4) -0.2419(4) 0.4204(3) 0.0154(8) Uani 1 d .
H2A H 1.1313(4) -0.2653(4) 0.3387(3) 0.018 Uiso 1 calc R
H2B H 1.1832(4) -0.1993(4) 0.4322(3) 0.018 Uiso 1 calc R
C3 C 0.9424(5) -0.1191(4) 0.4398(3) 0.0172(8) Uani 1 d .
H3A H 0.9345(5) -0.0186(4) 0.3964(3) 0.021 Uiso 1 calc R
H3B H 0.9201(5) -0.1068(4) 0.5240(3) 0.021 Uiso 1 calc R
C4 C 0.8143(4) -0.1534(4) 0.4023(3) 0.0145(7) Uani 1 d .
H4A H 0.7133(4) -0.0610(4) 0.4075(3) 0.017 Uiso 1 calc R
H4B H 0.8393(4) -0.1744(4) 0.3199(3) 0.017 Uiso 1 calc R
C5 C 0.6783(4) -0.3308(4) 0.4427(3) 0.0146(7) Uani 1 d .
H5A H 0.6966(4) -0.3415(4) 0.3583(3) 0.018 Uiso 1 calc R
H5B H 0.5734(4) -0.2469(4) 0.4573(3) 0.018 Uiso 1 calc R
Cl1 Cl 1.31882(11) -0.29534(10) 0.74190(8) 0.0159(2) Uani 1 d .
O10 O 1.2215(4) -0.3792(4) 0.7555(3) 0.0268(7) Uani 1 d .
O11 O 1.2371(4) -0.1567(3) 0.8032(3) 0.0291(7) Uani 1 d .
O12 O 1.4674(3) -0.3960(4) 0.7931(3) 0.0296(7) Uani 1 d .
O13 O 1.3479(3) -0.2484(3) 0.6170(2) 0.0210(6) Uani 1 d .
Mn2 Mn 0.5000 0.0000 0.0000 0.0098(2) Uani 1 d S
N11 N 0.2690(4) 0.1525(4) 0.0313(3) 0.0151(7) Uani 1 d .
H11 H 0.2270(4) 0.1808(4) -0.0405(3) 0.018 Uiso 1 calc R
N10 N 0.5472(4) 0.1924(4) -0.0052(3) 0.0155(7) Uani 1 d .
H10 H 0.5782(4) 0.1871(4) 0.0675(3) 0.019 Uiso 1 calc R
N12 N 0.5395(4) -0.0628(4) 0.1880(3) 0.0150(7) Uani 1 d .
N13 N 0.4644(4) 0.0013(4) 0.2717(3) 0.0164(7) Uani 1 d .
N14 N 0.3899(4) 0.0625(4) 0.3545(3) 0.0304(9) Uani 1 d .
C10 C 0.3911(5) 0.3345(4) -0.0181(4) 0.0194(8) Uani 1 d .
H10A H 0.3648(5) 0.3585(4) -0.1003(4) 0.023 Uiso 1 calc R
H10B H 0.3968(5) 0.4256(4) 0.0036(4) 0.023 Uiso 1 calc R
C11 C 0.2656(5) 0.2992(4) 0.0626(3) 0.0206(8) Uani 1 d .
H11A H 0.2868(5) 0.2839(4) 0.1455(3) 0.025 Uiso 1 calc R
H11B H 0.1621(5) 0.3868(4) 0.0517(3) 0.025 Uiso 1 calc R
C12 C 0.1638(5) 0.0937(5) 0.1160(3) 0.0203(8) Uani 1 d .
H12A H 0.0556(5) 0.1750(5) 0.1157(3) 0.024 Uiso 1 calc R
H12B H 0.1964(5) 0.0728(5) 0.1961(3) 0.024 Uiso 1 calc R
C13 C 0.1706(5) -0.0573(5) 0.0820(4) 0.0217(9) Uani 1 d .
H13A H 0.0876(5) -0.0800(5) 0.1304(4) 0.026 Uiso 1 calc R
H13B H 0.1471(5) -0.0373(5) -0.0006(4) 0.026 Uiso 1 calc R
C14 C 0.3257(5) -0.2027(5) 0.0965(4) 0.0208(8) Uani 1 d .
H14A H 0.3584(5) -0.2155(5) 0.1755(4) 0.025 Uiso 1 calc R
H14B H 0.3109(5) -0.2954(5) 0.0895(4) 0.025 Uiso 1 calc R

loop_
_atom_type_symbol
_atom_type_description
_atom_type_scat_dispersion_real
_atom_type_scat_dispersion_imag
_atom_type_scat_source
C C 0.0033 0.0016 'International Tables Vol C Tables 4.2.6.8 and 6.1.1.4'
H H 0.0000 0.0000 'International Tables Vol C Tables 4.2.6.8 and 6.1.1.4'
N N 0.0061 0.0033 'International Tables Vol C Tables 4.2.6.8 and 6.1.1.4'
O O 0.0106 0.0060 'International Tables Vol C Tables 4.2.6.8 and 6.1.1.4'
Cl Cl 0.1484 0.1585 'International Tables Vol C Tables 4.2.6.8 and 6.1.1.4'
Mn Mn 0.3368 0.7283 'International Tables Vol C Tables 4.2.6.8 and 6.1.1.4'

loop_
_geom_angle_atom_site_label_1
_geom_angle_atom_site_label_2
_geom_angle_atom_site_label_3
_geom_angle
_geom_angle_site_symmetry_1
_geom_angle_site_symmetry_3
N2 Mn1 N2 180.000(1) 2_746 .
N2 Mn1 N1 93.81(12) 2_746 2_746
N2 Mn1 N1 86.19(12) . 2_746
N2 Mn1 N1 86.19(12) 2_746 .
N2 Mn1 N1 93.81(12) . .
N1 Mn1 N1 179.999(2) 2_746 .
N2 Mn1 N3 86.33(12) 2_746 .
N2 Mn1 N3 93.67(12) . .
N1 Mn1 N3 88.56(12) 2_746 .
N1 Mn1 N3 91.44(12) . .
N2 Mn1 N3 93.67(12) 2_746 2_746
N2 Mn1 N3 86.33(12) . 2_746
N1 Mn1 N3 91.44(12) 2_746 2_746
N1 Mn1 N3 88.57(12) . 2_746
N3 Mn1 N3 180.0 . 2_746
C2 N1 C1 112.4(3) . .
C2 N1 Mn1 116.7(2) . .
C1 N1 Mn1 105.9(2) . .
C4 N2 C5 112.5(3) . .
C4 N2 Mn1 118.8(2) . .
C5 N2 Mn1 106.5(2) . .
N4 N3 Mn1 136.9(3) . .
N5 N4 N3 178.2(4) . .
N1 C1 C5 108.2(3) . 2_746
N1 C2 C3 111.9(3) . .
C2 C3 C4 116.3(3) . .
N2 C4 C3 111.3(3) . .
N2 C5 C1 107.8(3) . 2_746
O13 Cl1 O10 109.2(2) . .
O13 Cl1 O12 109.7(2) . .
O10 Cl1 O12 109.9(2) . .
O13 Cl1 O11 109.8(2) . .
O10 Cl1 O11 109.1(2) . .
O12 Cl1 O11 109.1(2) . .
N11 Mn2 N11 180.0 2_655 .
N11 Mn2 N10 94.26(12) 2_655 .
N11 Mn2 N10 85.74(12) . .
N11 Mn2 N10 85.74(12) 2_655 2_655
N11 Mn2 N10 94.26(12) . 2_655
N10 Mn2 N10 180.0 . 2_655
N11 Mn2 N12 86.52(12) 2_655 .
N11 Mn2 N12 93.48(12) . .
N10 Mn2 N12 89.96(12) . .
N10 Mn2 N12 90.04(12) 2_655 .
N11 Mn2 N12 93.48(12) 2_655 2_655
N11 Mn2 N12 86.52(12) . 2_655
N10 Mn2 N12 90.04(12) . 2_655
N10 Mn2 N12 89.96(12) 2_655 2_655
N12 Mn2 N12 179.998(1) . 2_655
C11 N11 C12 112.8(3) . .
C11 N11 Mn2 107.4(2) . .
C12 N11 Mn2 118.4(2) . .
C14 N10 C10 113.2(3) 2_655 .
C14 N10 Mn2 116.1(2) 2_655 .
C10 N10 Mn2 105.5(2) . .
N13 N12 Mn2 130.6(3) . .
N14 N13 N12 179.0(4) . .
N10 C10 C11 108.6(3) . .
N11 C11 C10 107.9(3) . .
N11 C12 C13 111.6(3) . .
C14 C13 C12 115.9(3) . .
N10 C14 C13 111.9(3) 2_655 .

loop_
_geom_bond_atom_site_label_1
_geom_bond_atom_site_label_2
_geom_bond_distance
_geom_bond_site_symmetry_2
Mn1 N2 2.037(3) 2_746
Mn1 N2 2.037(3) .
Mn1 N1 2.045(3) 2_746
Mn1 N1 2.045(3) .
Mn1 N3 2.175(3) .
Mn1 N3 2.175(3) 2_746
N1 C2 1.493(5) .
N1 C1 1.495(4) .
N2 C4 1.489(5) .
N2 C5 1.502(5) .
N3 N4 1.192(4) .
N4 N5 1.171(5) .
C1 C5 1.517(5) 2_746
C2 C3 1.512(5) .
C3 C4 1.524(5) .
C5 C1 1.517(5) 2_746
Cl1 O13 1.438(3) .
Cl1 O10 1.440(3) .
Cl1 O12 1.444(3) .
Cl1 O11 1.445(3) .
Mn2 N11 2.032(3) 2_655
Mn2 N11 2.032(3) .
Mn2 N10 2.057(3) .
Mn2 N10 2.057(3) 2_655
Mn2 N12 2.167(3) .
Mn2 N12 2.167(3) 2_655
N11 C11 1.488(5) .
N11 C12 1.497(5) .
N10 C14 1.491(5) 2_655
N10 C10 1.498(5) .
N12 N13 1.187(4) .
N13 N14 1.166(5) .
C10 C11 1.509(6) .
C12 C13 1.527(6) .
C13 C14 1.508(6) .
C14 N10 1.491(5) 2_655
